data_7025762
loop_
_publ_author_name
'Hollingsworth, Nathan'
'Kociok-K\"ohn, Gabriele'
'Molloy, Kieran C.'
'Sudlow, Anna L.'

_publ_section_title
;
 The synthesis and reaction chemistry of new amino-functionalised tin(II)
 alkoxides.
;
_journal_issue 23
_journal_name_full 'Dalton transactions (Cambridge, England : 2003)'
_journal_page_first 5446
_journal_page_last 5452
_journal_paper_doi 10.1039/c003178j
_journal_volume 39
_journal_year 2010
_chemical_formula_moiety 'C11 H26 N2 O'
_chemical_formula_sum 'C11 H26 N2 O'
_chemical_formula_weight 202.34
_chemical_name_systematic
;
?
;
_space_group_IT_number 9
_symmetry_cell_setting monoclinic
_symmetry_space_group_name_Hall 'C -2yc'
_symmetry_space_group_name_H-M 'C 1 c 1'
_atom_sites_solution_hydrogens geom
_atom_sites_solution_primary direct
_atom_sites_solution_secondary difmap
_audit_creation_method SHELXL-97
_cell_angle_alpha 90.00
_cell_angle_beta 103.0540(10)
_cell_angle_gamma 90.00
_cell_formula_units_Z 16
_cell_length_a 17.0643(6)
_cell_length_b 16.9722(7)
_cell_length_c 18.6143(7)
_cell_measurement_reflns_used 227633
_cell_measurement_temperature 150(2)
_cell_measurement_theta_max 27.485
_cell_measurement_theta_min 2.910
_cell_volume 5251.7(3)
_computing_cell_refinement 'HKL Scalepack (Otwinski & Minor, 1997)'
_computing_data_collection 'Collect (Nonius BV, 1997-2000)'
_computing_data_reduction
;
DENZO-SCALEPACK Z. Otwinowski and W. Minor, "
Processing of X-ray Diffraction Data Collected in Oscillation Mode ",
Methods in Enzymology, Volume 276: Macromolecular Crystallography,
part A, p.307-326, 1997,C.W. Carter, Jr. & R. M. Sweet, Eds., Academic Press.
;
_computing_molecular_graphics 'ORTEP3 for Windows - Farrugia, L. J. J. Appl. Crystallogr. 1997, 30, 565'
_computing_publication_material
;
'WinGX publication routines, Farrugia,
L. J., J. Appl. Crystallogr., 1999, 32, 837-838
;
_computing_structure_refinement
;
SHELXL97 -Program for Crystal Structure Analysis (Release 97-2).
Sheldrick, G.M., Instit\"ut f\"ur Anorganische Chemie der Universit\"at,
Tammanstrasse 4, D-3400 G\"ottingen, Germany, 1998
;
_computing_structure_solution
;
SIR97- Altomare A., Burla M.C., Camalli M., Cascarano G.L., Giacovazzo C. ,
Guagliardi A., Moliterni A.G.G., Polidori G.,Spagna R.
(1999) J. Appl. Cryst. 32, 115-119
;
_diffrn_ambient_temperature 150(2)
_diffrn_measured_fraction_theta_full 0.968
_diffrn_measured_fraction_theta_max 0.968
_diffrn_measurement_device_type 'Nonius Kappa CCD'
_diffrn_measurement_method '560 1.0 degree images with \f and \v scans'
_diffrn_radiation_monochromator graphite
_diffrn_radiation_source 'fine-focus sealed tube'
_diffrn_radiation_type MoK\a
_diffrn_radiation_wavelength 0.71073
_diffrn_reflns_av_R_equivalents 0.0596
_diffrn_reflns_av_sigmaI/netI 0.0562
_diffrn_reflns_limit_h_max 22
_diffrn_reflns_limit_h_min -21
_diffrn_reflns_limit_k_max 22
_diffrn_reflns_limit_k_min -21
_diffrn_reflns_limit_l_max 24
_diffrn_reflns_limit_l_min -24
_diffrn_reflns_number 37438
_diffrn_reflns_theta_full 27.50
_diffrn_reflns_theta_max 27.50
_diffrn_reflns_theta_min 3.04
_diffrn_standards_decay_% 0
_diffrn_standards_number 0
_exptl_absorpt_coefficient_mu 0.065
_exptl_absorpt_correction_type none
_exptl_crystal_colour colourless
_exptl_crystal_density_diffrn 1.024
_exptl_crystal_density_method 'not measured'
_exptl_crystal_description block
_exptl_crystal_F_000 1824
_exptl_crystal_size_max 0.53
_exptl_crystal_size_mid 0.30
_exptl_crystal_size_min 0.15
_refine_diff_density_max 0.184
_refine_diff_density_min -0.217
_refine_diff_density_rms 0.046
_refine_ls_abs_structure_details 'Flack H D (1983), Acta Cryst. A39, 876-881'
_refine_ls_abs_structure_Flack -1.5(8)
_refine_ls_extinction_coef 0.0067(5)
_refine_ls_extinction_expression Fc^*^=kFc[1+0.001xFc^2^\l^3^/sin(2\q)]^-1/4^
_refine_ls_extinction_method SHELXL
_refine_ls_goodness_of_fit_ref 1.038
_refine_ls_hydrogen_treatment mixed
_refine_ls_matrix_type full
_refine_ls_number_parameters 578
_refine_ls_number_reflns 10846
_refine_ls_number_restraints 2
_refine_ls_restrained_S_all 1.037
_refine_ls_R_factor_all 0.0636
_refine_ls_R_factor_gt 0.0486
_refine_ls_shift/su_max 0.001
_refine_ls_shift/su_mean 0.000
_refine_ls_structure_factor_coef Fsqd
_refine_ls_weighting_details 'calc w=1/[\s^2^(Fo^2^)+(0.0591P)^2^+1.4930P] where P=(Fo^2^+2Fc^2^)/3'
_refine_ls_weighting_scheme calc
_refine_ls_wR_factor_gt 0.1114
_refine_ls_wR_factor_ref 0.1202
_reflns_number_gt 9053
_reflns_number_total 10846
_reflns_threshold_expression >2sigma(I)
_cod_data_source_file c003178j.txt
_cod_data_source_block k08kcm36
_cod_original_sg_symbol_H-M 'C c'
_cod_database_code 7025762

loop_
_symmetry_equiv_pos_as_xyz
'x, y, z'
'x, -y, z+1/2'
'x+1/2, y+1/2, z'
'x+1/2, -y+1/2, z+1/2'

loop_
_atom_site_label
_atom_site_type_symbol
_atom_site_fract_x
_atom_site_fract_y
_atom_site_fract_z
_atom_site_U_iso_or_equiv
_atom_site_adp_type
_atom_site_occupancy
_atom_site_symmetry_multiplicity
_atom_site_calc_flag
_atom_site_refinement_flags
O1 O 0.99667(9) 0.88640(9) 0.09568(8) 0.0399(3) Uani 1 1 d .
H10 H 1.0326(15) 0.8830(14) 0.1400(15) 0.049(7) Uiso 1 1 d .
O2 O 1.00708(9) 0.69742(8) 0.29964(8) 0.0403(3) Uani 1 1 d .
H20 H 0.9897(15) 0.6735(15) 0.2547(16) 0.052(7) Uiso 1 1 d .
O3 O 0.76921(8) 0.73333(9) 0.09576(8) 0.0392(3) Uani 1 1 d .
H30 H 0.7539(16) 0.7430(16) 0.1412(17) 0.062(8) Uiso 1 1 d .
O4 O 0.85456(8) 0.92276(8) 0.29225(8) 0.0390(3) Uani 1 1 d .
H40 H 0.8451(17) 0.9477(17) 0.2467(18) 0.071(8) Uiso 1 1 d .
N1 N 0.84997(9) 1.00989(9) 0.16396(9) 0.0302(3) Uani 1 1 d .
H1 H 0.8120(15) 0.9975(14) 0.1267(14) 0.044(6) Uiso 1 1 d .
N2 N 0.78128(10) 0.91615(11) 0.02927(9) 0.0346(4) Uani 1 1 d .
H2 H 0.7715(17) 0.8655(18) 0.0460(16) 0.065(8) Uiso 1 1 d .
N3 N 1.11212(9) 0.85952(9) 0.22656(9) 0.0309(3) Uani 1 1 d .
H3 H 1.1091(13) 0.8890(14) 0.2658(14) 0.039(6) Uiso 1 1 d .
N4 N 1.05296(11) 0.89906(10) 0.36109(9) 0.0344(4) Uani 1 1 d .
H4 H 1.0007(16) 0.9149(14) 0.3438(13) 0.047(7) Uiso 1 1 d .
N5 N 0.95844(10) 0.70088(11) 0.04079(8) 0.0319(4) Uani 1 1 d .
H5 H 0.9791(13) 0.7499(13) 0.0529(11) 0.029(5) Uiso 1 1 d .
N6 N 0.94635(9) 0.60842(9) 0.17248(9) 0.0299(3) Uani 1 1 d .
H6 H 0.9675(14) 0.6212(13) 0.1317(14) 0.041(6) Uiso 1 1 d .
N7 N 0.83340(10) 0.72124(9) 0.35271(8) 0.0313(3) Uani 1 1 d .
H7 H 0.8810(14) 0.7045(12) 0.3384(12) 0.034(5) Uiso 1 1 d .
N8 N 0.70973(9) 0.76376(9) 0.22104(9) 0.0298(3) Uani 1 1 d .
H8 H 0.7324(14) 0.7307(14) 0.2584(14) 0.043(6) Uiso 1 1 d .
C1 C 0.92047(11) 0.91244(11) 0.10439(10) 0.0320(4) Uani 1 1 d .
H1A H 0.8978 0.8717 0.1328 0.038 Uiso 1 1 calc R
C2 C 0.92739(11) 0.99003(12) 0.14646(11) 0.0333(4) Uani 1 1 d .
H2A H 0.9694 0.9855 0.1926 0.040 Uiso 1 1 calc R
H2B H 0.9434 1.0325 0.1162 0.040 Uiso 1 1 calc R
C3 C 0.83679(12) 1.09279(11) 0.18315(11) 0.0333(4) Uani 1 1 d .
C4 C 0.84664(14) 1.15088(13) 0.12216(13) 0.0462(5) Uani 1 1 d .
H4A H 0.8097 1.1363 0.0757 0.069 Uiso 1 1 calc R
H4B H 0.9021 1.1488 0.1159 0.069 Uiso 1 1 calc R
H4C H 0.8344 1.2044 0.1361 0.069 Uiso 1 1 calc R
C5 C 0.89514(13) 1.11409(13) 0.25555(12) 0.0425(5) Uani 1 1 d .
H5A H 0.9505 1.1099 0.2494 0.064 Uiso 1 1 calc R
H5B H 0.8875 1.0778 0.2944 0.064 Uiso 1 1 calc R
H5C H 0.8848 1.1682 0.2694 0.064 Uiso 1 1 calc R
C6 C 0.75062(13) 1.09607(13) 0.19271(13) 0.0437(5) Uani 1 1 d .
H6A H 0.7438 1.0579 0.2303 0.066 Uiso 1 1 calc R
H6B H 0.7136 1.0833 0.1458 0.066 Uiso 1 1 calc R
H6C H 0.7390 1.1492 0.2082 0.066 Uiso 1 1 calc R
C7 C 0.86637(12) 0.91825(13) 0.02689(11) 0.0366(4) Uani 1 1 d .
H7A H 0.8780 0.9680 0.0035 0.044 Uiso 1 1 calc R
H7B H 0.8783 0.8739 -0.0035 0.044 Uiso 1 1 calc R
C8 C 0.72199(12) 0.92777(13) -0.04225(11) 0.0380(4) Uani 1 1 d .
C9 C 0.72721(17) 1.01092(15) -0.06940(15) 0.0608(7) Uani 1 1 d .
H9A H 0.7798 1.0191 -0.0810 0.091 Uiso 1 1 calc R
H9B H 0.7205 1.0481 -0.0310 0.091 Uiso 1 1 calc R
H9C H 0.6847 1.0195 -0.1138 0.091 Uiso 1 1 calc R
C10 C 0.63932(14) 0.91328(19) -0.02671(14) 0.0608(7) Uani 1 1 d .
H10A H 0.6316 0.9483 0.0130 0.091 Uiso 1 1 calc R
H10B H 0.6354 0.8583 -0.0118 0.091 Uiso 1 1 calc R
H10C H 0.5977 0.9239 -0.0714 0.091 Uiso 1 1 calc R
C11 C 0.73418(16) 0.86964(16) -0.10183(13) 0.0547(6) Uani 1 1 d .
H11A H 0.7331 0.8156 -0.0835 0.082 Uiso 1 1 calc R
H11B H 0.7862 0.8797 -0.1140 0.082 Uiso 1 1 calc R
H11C H 0.6910 0.8764 -0.1461 0.082 Uiso 1 1 calc R
C12 C 1.03048(12) 0.77626(11) 0.28859(10) 0.0326(4) Uani 1 1 d .
H12 H 0.9827 0.8057 0.2600 0.039 Uiso 1 1 calc R
C13 C 1.09643(12) 0.77734(11) 0.24535(11) 0.0329(4) Uani 1 1 d .
H13A H 1.1462 0.7536 0.2753 0.039 Uiso 1 1 calc R
H13B H 1.0794 0.7459 0.1997 0.039 Uiso 1 1 calc R
C14 C 1.19096(11) 0.87681(12) 0.20871(11) 0.0342(4) Uani 1 1 d .
C15 C 1.19533(14) 0.83545(14) 0.13694(12) 0.0448(5) Uani 1 1 d .
H15A H 1.1508 0.8534 0.0973 0.067 Uiso 1 1 calc R
H15B H 1.1913 0.7784 0.1431 0.067 Uiso 1 1 calc R
H15C H 1.2466 0.8480 0.1243 0.067 Uiso 1 1 calc R
C16 C 1.26265(12) 0.85119(15) 0.27044(13) 0.0462(5) Uani 1 1 d .
H16A H 1.2622 0.7938 0.2757 0.069 Uiso 1 1 calc R
H16B H 1.2584 0.8759 0.3170 0.069 Uiso 1 1 calc R
H16C H 1.3130 0.8676 0.2579 0.069 Uiso 1 1 calc R
C17 C 1.19302(14) 0.96536(13) 0.19902(14) 0.0459(5) Uani 1 1 d .
H17A H 1.1907 0.9913 0.2455 0.069 Uiso 1 1 calc R
H17B H 1.1468 0.9818 0.1604 0.069 Uiso 1 1 calc R
H17C H 1.2429 0.9803 0.1848 0.069 Uiso 1 1 calc R
C18 C 1.05674(13) 0.81310(11) 0.36530(11) 0.0359(4) Uani 1 1 d .
H18A H 1.0213 0.7940 0.3970 0.043 Uiso 1 1 calc R
H18B H 1.1125 0.7965 0.3880 0.043 Uiso 1 1 calc R
C19 C 1.08061(12) 0.94277(12) 0.43127(11) 0.0376(4) Uani 1 1 d .
C20 C 1.17009(15) 0.93044(17) 0.46050(16) 0.0605(7) Uani 1 1 d .
H20A H 1.1986 0.9428 0.4217 0.091 Uiso 1 1 calc R
H20B H 1.1802 0.8754 0.4758 0.091 Uiso 1 1 calc R
H20C H 1.1893 0.9651 0.5029 0.091 Uiso 1 1 calc R
C21 C 1.03533(16) 0.91839(15) 0.49006(13) 0.0540(6) Uani 1 1 d .
H21A H 1.0470 0.8631 0.5034 0.081 Uiso 1 1 calc R
H21B H 0.9774 0.9250 0.4705 0.081 Uiso 1 1 calc R
H21C H 1.0527 0.9515 0.5339 0.081 Uiso 1 1 calc R
C22 C 1.06329(19) 1.02950(14) 0.41297(15) 0.0611(7) Uani 1 1 d .
H22A H 1.0051 1.0373 0.3960 0.092 Uiso 1 1 calc R
H22B H 1.0902 1.0455 0.3740 0.092 Uiso 1 1 calc R
H22C H 1.0834 1.0615 0.4571 0.092 Uiso 1 1 calc R
C23 C 0.85017(11) 0.70648(11) 0.10932(10) 0.0319(4) Uani 1 1 d .
H23 H 0.8857 0.7470 0.1394 0.038 Uiso 1 1 calc R
C24 C 0.87131(12) 0.70028(12) 0.03398(11) 0.0356(4) Uani 1 1 d .
H24A H 0.8485 0.6509 0.0095 0.043 Uiso 1 1 calc R
H24B H 0.8468 0.7450 0.0027 0.043 Uiso 1 1 calc R
C25 C 0.98710(12) 0.68125(12) -0.02661(10) 0.0346(4) Uani 1 1 d .
C26 C 0.94716(15) 0.73204(16) -0.09304(12) 0.0516(6) Uani 1 1 d .
H26A H 0.9608 0.7875 -0.0823 0.077 Uiso 1 1 calc R
H26B H 0.8887 0.7254 -0.1028 0.077 Uiso 1 1 calc R
H26C H 0.9665 0.7156 -0.1365 0.077 Uiso 1 1 calc R
C27 C 1.07716(14) 0.69611(17) -0.00850(13) 0.0537(6) Uani 1 1 d .
H27A H 1.1028 0.6648 0.0347 0.081 Uiso 1 1 calc R
H27B H 1.0875 0.7522 0.0022 0.081 Uiso 1 1 calc R
H27C H 1.0993 0.6809 -0.0507 0.081 Uiso 1 1 calc R
C28 C 0.97072(17) 0.59479(14) -0.04441(14) 0.0567(6) Uani 1 1 d .
H28A H 0.9125 0.5860 -0.0590 0.085 Uiso 1 1 calc R
H28B H 0.9935 0.5630 -0.0008 0.085 Uiso 1 1 calc R
H28C H 0.9956 0.5795 -0.0849 0.085 Uiso 1 1 calc R
C29 C 0.86038(11) 0.62904(11) 0.15138(11) 0.0332(4) Uani 1 1 d .
H29A H 0.8385 0.6340 0.1961 0.040 Uiso 1 1 calc R
H29B H 0.8303 0.5869 0.1201 0.040 Uiso 1 1 calc R
C30 C 0.96783(11) 0.52583(11) 0.19361(10) 0.0324(4) Uani 1 1 d .
C31 C 0.94522(14) 0.50721(13) 0.26638(12) 0.0427(5) Uani 1 1 d .
H31A H 0.8869 0.5126 0.2604 0.064 Uiso 1 1 calc R
H31B H 0.9729 0.5439 0.3044 0.064 Uiso 1 1 calc R
H31C H 0.9613 0.4531 0.2812 0.064 Uiso 1 1 calc R
C32 C 0.92816(13) 0.46569(13) 0.13476(12) 0.0419(5) Uani 1 1 d .
H32A H 0.9410 0.4791 0.0875 0.063 Uiso 1 1 calc R
H32B H 0.8697 0.4668 0.1294 0.063 Uiso 1 1 calc R
H32C H 0.9485 0.4128 0.1498 0.063 Uiso 1 1 calc R
C33 C 1.05898(13) 0.52110(13) 0.20346(13) 0.0454(5) Uani 1 1 d .
H33A H 1.0848 0.5598 0.2404 0.068 Uiso 1 1 calc R
H33B H 1.0732 0.5324 0.1564 0.068 Uiso 1 1 calc R
H33C H 1.0775 0.4681 0.2200 0.068 Uiso 1 1 calc R
C34 C 0.82421(11) 0.84492(11) 0.28111(10) 0.0321(4) Uani 1 1 d .
H34 H 0.8562 0.8152 0.2512 0.039 Uiso 1 1 calc R
C35 C 0.83718(12) 0.80713(11) 0.35754(10) 0.0344(4) Uani 1 1 d .
H35A H 0.8903 0.8232 0.3876 0.041 Uiso 1 1 calc R
H35B H 0.7954 0.8263 0.3826 0.041 Uiso 1 1 calc R
C36 C 0.83023(12) 0.67837(11) 0.42153(10) 0.0335(4) Uani 1 1 d .
C37 C 0.89944(15) 0.70100(14) 0.48625(12) 0.0485(6) Uani 1 1 d .
H37A H 0.8969 0.7576 0.4961 0.073 Uiso 1 1 calc R
H37B H 0.9509 0.6887 0.4738 0.073 Uiso 1 1 calc R
H37C H 0.8948 0.6713 0.5302 0.073 Uiso 1 1 calc R
C38 C 0.75037(15) 0.69532(16) 0.44179(14) 0.0535(6) Uani 1 1 d .
H38A H 0.7061 0.6836 0.3995 0.080 Uiso 1 1 calc R
H38B H 0.7482 0.7510 0.4552 0.080 Uiso 1 1 calc R
H38C H 0.7453 0.6623 0.4837 0.080 Uiso 1 1 calc R
C39 C 0.83534(17) 0.59140(13) 0.40494(13) 0.0525(6) Uani 1 1 d .
H39A H 0.8870 0.5802 0.3923 0.079 Uiso 1 1 calc R
H39B H 0.7913 0.5771 0.3633 0.079 Uiso 1 1 calc R
H39C H 0.8311 0.5606 0.4484 0.079 Uiso 1 1 calc R
C40 C 0.73583(11) 0.84491(11) 0.24016(11) 0.0332(4) Uani 1 1 d .
H40A H 0.7025 0.8684 0.2718 0.040 Uiso 1 1 calc R
H40B H 0.7290 0.8770 0.1947 0.040 Uiso 1 1 calc R
C41 C 0.62194(11) 0.74786(12) 0.19922(11) 0.0321(4) Uani 1 1 d .
C42 C 0.58664(13) 0.78896(14) 0.12618(12) 0.0422(5) Uani 1 1 d .
H42A H 0.6143 0.7705 0.0886 0.063 Uiso 1 1 calc R
H42B H 0.5938 0.8460 0.1324 0.063 Uiso 1 1 calc R
H42C H 0.5292 0.7768 0.1107 0.063 Uiso 1 1 calc R
C43 C 0.57671(13) 0.77436(13) 0.25773(12) 0.0416(5) Uani 1 1 d .
H43A H 0.5799 0.8318 0.2628 0.062 Uiso 1 1 calc R
H43B H 0.6012 0.7498 0.3051 0.062 Uiso 1 1 calc R
H43C H 0.5202 0.7584 0.2425 0.062 Uiso 1 1 calc R
C44 C 0.61420(13) 0.65929(13) 0.19001(13) 0.0421(5) Uani 1 1 d .
H44A H 0.6363 0.6336 0.2374 0.063 Uiso 1 1 calc R
H44B H 0.6440 0.6418 0.1537 0.063 Uiso 1 1 calc R
H44C H 0.5573 0.6452 0.1730 0.063 Uiso 1 1 calc R

loop_
_atom_site_aniso_label
_atom_site_aniso_U_11
_atom_site_aniso_U_22
_atom_site_aniso_U_33
_atom_site_aniso_U_23
_atom_site_aniso_U_13
_atom_site_aniso_U_12
O1 0.0323(8) 0.0478(9) 0.0382(8) -0.0033(6) 0.0052(6) 0.0096(6)
O2 0.0491(9) 0.0357(8) 0.0373(8) -0.0042(6) 0.0121(6) -0.0126(6)
O3 0.0343(8) 0.0476(9) 0.0383(7) 0.0040(6) 0.0134(6) 0.0119(6)
O4 0.0422(8) 0.0358(8) 0.0372(8) 0.0038(6) 0.0053(6) -0.0107(6)
N1 0.0240(8) 0.0315(9) 0.0351(8) -0.0011(6) 0.0068(6) -0.0005(6)
N2 0.0286(9) 0.0404(10) 0.0336(8) 0.0022(7) 0.0047(7) 0.0005(7)
N3 0.0285(8) 0.0293(9) 0.0358(9) -0.0003(7) 0.0091(6) 0.0003(6)
N4 0.0356(10) 0.0342(9) 0.0327(8) -0.0038(6) 0.0063(7) -0.0014(7)
N5 0.0304(9) 0.0370(10) 0.0300(8) -0.0037(6) 0.0107(6) -0.0012(7)
N6 0.0261(8) 0.0302(8) 0.0352(8) 0.0022(6) 0.0104(6) 0.0007(6)
N7 0.0325(9) 0.0325(9) 0.0302(8) 0.0019(6) 0.0095(7) -0.0005(7)
N8 0.0253(8) 0.0291(9) 0.0347(8) 0.0010(6) 0.0062(6) 0.0005(6)
C1 0.0282(10) 0.0323(10) 0.0360(10) 0.0003(7) 0.0084(8) 0.0035(7)
C2 0.0266(10) 0.0344(11) 0.0383(10) -0.0007(8) 0.0059(8) -0.0009(8)
C3 0.0337(10) 0.0266(10) 0.0409(10) 0.0012(8) 0.0114(8) 0.0023(8)
C4 0.0518(13) 0.0352(12) 0.0543(13) 0.0108(9) 0.0180(10) 0.0041(10)
C5 0.0434(12) 0.0399(12) 0.0454(11) -0.0063(9) 0.0128(9) -0.0047(9)
C6 0.0397(12) 0.0410(12) 0.0543(13) 0.0008(9) 0.0188(10) 0.0076(9)
C7 0.0330(11) 0.0423(12) 0.0345(10) -0.0020(8) 0.0077(8) 0.0002(8)
C8 0.0335(11) 0.0441(12) 0.0344(10) 0.0055(8) 0.0034(8) -0.0008(9)
C9 0.0605(16) 0.0486(15) 0.0632(16) 0.0158(12) -0.0074(12) 0.0019(12)
C10 0.0353(13) 0.097(2) 0.0462(13) 0.0120(13) 0.0022(10) -0.0006(12)
C11 0.0553(15) 0.0631(16) 0.0389(12) -0.0047(10) -0.0038(10) 0.0040(11)
C12 0.0319(10) 0.0318(10) 0.0333(10) 0.0002(7) 0.0057(8) -0.0053(8)
C13 0.0308(10) 0.0290(10) 0.0395(10) -0.0022(7) 0.0093(8) -0.0002(8)
C14 0.0232(10) 0.0367(11) 0.0431(10) 0.0040(8) 0.0081(8) -0.0002(8)
C15 0.0400(12) 0.0494(13) 0.0491(12) 0.0012(10) 0.0188(10) 0.0040(10)
C16 0.0302(11) 0.0513(14) 0.0550(13) 0.0043(10) 0.0049(9) -0.0001(9)
C17 0.0389(12) 0.0374(12) 0.0630(14) 0.0043(10) 0.0149(10) -0.0039(9)
C18 0.0403(11) 0.0333(11) 0.0350(10) -0.0013(8) 0.0105(8) -0.0018(8)
C19 0.0395(11) 0.0366(11) 0.0354(10) -0.0066(8) 0.0055(8) -0.0008(9)
C20 0.0406(14) 0.0696(18) 0.0656(16) -0.0219(13) 0.0000(11) -0.0048(12)
C21 0.0613(16) 0.0636(16) 0.0389(12) -0.0124(10) 0.0150(10) -0.0044(12)
C22 0.0856(19) 0.0384(14) 0.0536(14) -0.0085(10) 0.0040(13) 0.0008(12)
C23 0.0272(10) 0.0343(11) 0.0355(10) -0.0014(7) 0.0102(8) 0.0037(8)
C24 0.0322(11) 0.0425(12) 0.0329(10) 0.0012(8) 0.0092(8) 0.0030(8)
C25 0.0320(10) 0.0428(12) 0.0319(10) -0.0010(8) 0.0132(8) -0.0007(8)
C26 0.0512(13) 0.0705(17) 0.0366(11) 0.0079(10) 0.0172(10) 0.0090(12)
C27 0.0360(12) 0.0817(19) 0.0477(13) -0.0054(11) 0.0185(10) 0.0004(11)
C28 0.0737(17) 0.0474(15) 0.0588(15) -0.0139(11) 0.0359(13) -0.0020(12)
C29 0.0277(9) 0.0349(11) 0.0382(10) 0.0000(8) 0.0098(7) -0.0004(8)
C30 0.0323(10) 0.0281(10) 0.0365(10) -0.0008(7) 0.0069(7) 0.0003(8)
C31 0.0465(12) 0.0416(12) 0.0396(11) 0.0051(9) 0.0086(9) -0.0020(9)
C32 0.0443(12) 0.0347(11) 0.0454(11) -0.0073(8) 0.0071(9) -0.0021(9)
C33 0.0344(11) 0.0397(12) 0.0598(14) -0.0019(10) 0.0061(10) 0.0045(9)
C34 0.0312(10) 0.0312(10) 0.0349(10) 0.0013(7) 0.0095(8) -0.0049(8)
C35 0.0366(11) 0.0334(11) 0.0322(9) 0.0016(7) 0.0058(8) -0.0032(8)
C36 0.0357(11) 0.0346(11) 0.0298(9) 0.0054(7) 0.0070(8) -0.0005(8)
C37 0.0503(14) 0.0557(15) 0.0350(11) 0.0075(9) -0.0001(9) -0.0043(11)
C38 0.0470(14) 0.0653(16) 0.0535(14) 0.0160(11) 0.0228(11) 0.0039(11)
C39 0.0746(17) 0.0378(13) 0.0458(12) 0.0069(9) 0.0154(11) 0.0004(11)
C40 0.0311(10) 0.0297(10) 0.0387(10) 0.0030(8) 0.0078(8) 0.0011(8)
C41 0.0239(9) 0.0367(11) 0.0364(10) -0.0005(8) 0.0081(7) -0.0004(8)
C42 0.0349(11) 0.0487(13) 0.0398(11) 0.0024(9) 0.0019(9) 0.0032(9)
C43 0.0350(11) 0.0477(13) 0.0456(11) 0.0000(9) 0.0164(9) 0.0002(9)
C44 0.0352(11) 0.0388(12) 0.0531(12) -0.0049(9) 0.0115(9) -0.0049(9)

loop_
_atom_type_symbol
_atom_type_description
_atom_type_scat_dispersion_real
_atom_type_scat_dispersion_imag
_atom_type_scat_source
C C 0.0033 0.0016 'International Tables Vol C Tables 4.2.6.8 and 6.1.1.4'
H H 0.0000 0.0000 'International Tables Vol C Tables 4.2.6.8 and 6.1.1.4'
N N 0.0061 0.0033 'International Tables Vol C Tables 4.2.6.8 and 6.1.1.4'
O O 0.0106 0.0060 'International Tables Vol C Tables 4.2.6.8 and 6.1.1.4'

loop_
_geom_angle_atom_site_label_1
_geom_angle_atom_site_label_2
_geom_angle_atom_site_label_3
_geom_angle
C1 O1 H10 111.3(16)
C12 O2 H20 109.1(16)
C23 O3 H30 110.3(17)
C34 O4 H40 108.0(18)
C2 N1 C3 117.68(15)
C2 N1 H1 108.4(16)
C3 N1 H1 107.4(16)
C7 N2 C8 116.57(15)
C7 N2 H2 106.4(17)
C8 N2 H2 106.3(17)
C13 N3 C14 117.47(15)
C13 N3 H3 106.6(15)
C14 N3 H3 107.1(15)
C18 N4 C19 116.77(16)
C18 N4 H4 109.8(15)
C19 N4 H4 104.7(15)
C24 N5 C25 116.60(15)
C24 N5 H5 110.8(13)
C25 N5 H5 103.4(13)
C29 N6 C30 117.91(15)
C29 N6 H6 105.8(14)
C30 N6 H6 108.5(14)
C35 N7 C36 116.45(15)
C35 N7 H7 106.7(13)
C36 N7 H7 107.1(13)
C40 N8 C41 117.98(15)
C40 N8 H8 109.9(15)
C41 N8 H8 109.0(15)
O1 C1 C2 111.21(15)
O1 C1 C7 106.62(15)
C2 C1 C7 112.91(16)
O1 C1 H1A 108.7
C2 C1 H1A 108.7
C7 C1 H1A 108.7
N1 C2 C1 110.07(15)
N1 C2 H2A 109.6
C1 C2 H2A 109.6
N1 C2 H2B 109.6
C1 C2 H2B 109.6
H2A C2 H2B 108.2
N1 C3 C6 105.45(15)
N1 C3 C5 109.47(16)
C6 C3 C5 110.05(17)
N1 C3 C4 112.47(16)
C6 C3 C4 109.38(17)
C5 C3 C4 109.92(17)
C3 C4 H4A 109.5
C3 C4 H4B 109.5
H4A C4 H4B 109.5
C3 C4 H4C 109.5
H4A C4 H4C 109.5
H4B C4 H4C 109.5
C3 C5 H5A 109.5
C3 C5 H5B 109.5
H5A C5 H5B 109.5
C3 C5 H5C 109.5
H5A C5 H5C 109.5
H5B C5 H5C 109.5
C3 C6 H6A 109.5
C3 C6 H6B 109.5
H6A C6 H6B 109.5
C3 C6 H6C 109.5
H6A C6 H6C 109.5
H6B C6 H6C 109.5
N2 C7 C1 111.18(15)
N2 C7 H7A 109.4
C1 C7 H7A 109.4
N2 C7 H7B 109.4
C1 C7 H7B 109.4
H7A C7 H7B 108.0
N2 C8 C9 110.07(18)
N2 C8 C10 106.24(17)
C9 C8 C10 110.0(2)
N2 C8 C11 112.64(17)
C9 C8 C11 109.4(2)
C10 C8 C11 108.4(2)
C8 C9 H9A 109.5
C8 C9 H9B 109.5
H9A C9 H9B 109.5
C8 C9 H9C 109.5
H9A C9 H9C 109.5
H9B C9 H9C 109.5
C8 C10 H10A 109.5
C8 C10 H10B 109.5
H10A C10 H10B 109.5
C8 C10 H10C 109.5
H10A C10 H10C 109.5
H10B C10 H10C 109.5
C8 C11 H11A 109.5
C8 C11 H11B 109.5
H11A C11 H11B 109.5
C8 C11 H11C 109.5
H11A C11 H11C 109.5
H11B C11 H11C 109.5
O2 C12 C13 110.60(15)
O2 C12 C18 106.36(15)
C13 C12 C18 113.09(16)
O2 C12 H12 108.9
C13 C12 H12 108.9
C18 C12 H12 108.9
N3 C13 C12 109.35(15)
N3 C13 H13A 109.8
C12 C13 H13A 109.8
N3 C13 H13B 109.8
C12 C13 H13B 109.8
H13A C13 H13B 108.3
N3 C14 C17 105.61(15)
N3 C14 C15 109.31(16)
C17 C14 C15 110.18(18)
N3 C14 C16 112.59(16)
C17 C14 C16 109.46(17)
C15 C14 C16 109.62(17)
C14 C15 H15A 109.5
C14 C15 H15B 109.5
H15A C15 H15B 109.5
C14 C15 H15C 109.5
H15A C15 H15C 109.5
H15B C15 H15C 109.5
C14 C16 H16A 109.5
C14 C16 H16B 109.5
H16A C16 H16B 109.5
C14 C16 H16C 109.5
H16A C16 H16C 109.5
H16B C16 H16C 109.5
C14 C17 H17A 109.5
C14 C17 H17B 109.5
H17A C17 H17B 109.5
C14 C17 H17C 109.5
H17A C17 H17C 109.5
H17B C17 H17C 109.5
N4 C18 C12 110.96(16)
N4 C18 H18A 109.4
C12 C18 H18A 109.4
N4 C18 H18B 109.4
C12 C18 H18B 109.4
H18A C18 H18B 108.0
N4 C19 C20 109.97(18)
N4 C19 C22 106.19(17)
C20 C19 C22 110.0(2)
N4 C19 C21 112.48(17)
C20 C19 C21 109.6(2)
C22 C19 C21 108.47(19)
C19 C20 H20A 109.5
C19 C20 H20B 109.5
H20A C20 H20B 109.5
C19 C20 H20C 109.5
H20A C20 H20C 109.5
H20B C20 H20C 109.5
C19 C21 H21A 109.5
C19 C21 H21B 109.5
H21A C21 H21B 109.5
C19 C21 H21C 109.5
H21A C21 H21C 109.5
H21B C21 H21C 109.5
C19 C22 H22A 109.5
C19 C22 H22B 109.5
H22A C22 H22B 109.5
C19 C22 H22C 109.5
H22A C22 H22C 109.5
H22B C22 H22C 109.5
O3 C23 C29 111.25(15)
O3 C23 C24 106.27(15)
C29 C23 C24 112.94(16)
O3 C23 H23 108.8
C29 C23 H23 108.8
C24 C23 H23 108.8
N5 C24 C23 111.45(15)
N5 C24 H24A 109.3
C23 C24 H24A 109.3
N5 C24 H24B 109.3
C23 C24 H24B 109.3
H24A C24 H24B 108.0
N5 C25 C28 108.80(16)
N5 C25 C27 106.59(16)
C28 C25 C27 109.67(19)
N5 C25 C26 112.57(16)
C28 C25 C26 109.94(19)
C27 C25 C26 109.19(18)
C25 C26 H26A 109.5
C25 C26 H26B 109.5
H26A C26 H26B 109.5
C25 C26 H26C 109.5
H26A C26 H26C 109.5
H26B C26 H26C 109.5
C25 C27 H27A 109.5
C25 C27 H27B 109.5
H27A C27 H27B 109.5
C25 C27 H27C 109.5
H27A C27 H27C 109.5
H27B C27 H27C 109.5
C25 C28 H28A 109.5
C25 C28 H28B 109.5
H28A C28 H28B 109.5
C25 C28 H28C 109.5
H28A C28 H28C 109.5
H28B C28 H28C 109.5
N6 C29 C23 109.53(15)
N6 C29 H29A 109.8
C23 C29 H29A 109.8
N6 C29 H29B 109.8
C23 C29 H29B 109.8
H29A C29 H29B 108.2
N6 C30 C31 109.61(16)
N6 C30 C33 105.44(15)
C31 C30 C33 109.77(17)
N6 C30 C32 113.37(16)
C31 C30 C32 109.67(16)
C33 C30 C32 108.86(17)
C30 C31 H31A 109.5
C30 C31 H31B 109.5
H31A C31 H31B 109.5
C30 C31 H31C 109.5
H31A C31 H31C 109.5
H31B C31 H31C 109.5
C30 C32 H32A 109.5
C30 C32 H32B 109.5
H32A C32 H32B 109.5
C30 C32 H32C 109.5
H32A C32 H32C 109.5
H32B C32 H32C 109.5
C30 C33 H33A 109.5
C30 C33 H33B 109.5
H33A C33 H33B 109.5
C30 C33 H33C 109.5
H33A C33 H33C 109.5
H33B C33 H33C 109.5
O4 C34 C40 111.10(15)
O4 C34 C35 106.46(15)
C40 C34 C35 112.50(16)
O4 C34 H34 108.9
C40 C34 H34 108.9
C35 C34 H34 108.9
N7 C35 C34 111.46(15)
N7 C35 H35A 109.3
C34 C35 H35A 109.3
N7 C35 H35B 109.3
C34 C35 H35B 109.3
H35A C35 H35B 108.0
N7 C36 C39 106.66(16)
N7 C36 C38 109.30(16)
C39 C36 C38 109.32(19)
N7 C36 C37 112.56(16)
C39 C36 C37 109.56(18)
C38 C36 C37 109.39(19)
C36 C37 H37A 109.5
C36 C37 H37B 109.5
H37A C37 H37B 109.5
C36 C37 H37C 109.5
H37A C37 H37C 109.5
H37B C37 H37C 109.5
C36 C38 H38A 109.5
C36 C38 H38B 109.5
H38A C38 H38B 109.5
C36 C38 H38C 109.5
H38A C38 H38C 109.5
H38B C38 H38C 109.5
C36 C39 H39A 109.5
C36 C39 H39B 109.5
H39A C39 H39B 109.5
C36 C39 H39C 109.5
H39A C39 H39C 109.5
H39B C39 H39C 109.5
N8 C40 C34 109.42(15)
N8 C40 H40A 109.8
C34 C40 H40A 109.8
N8 C40 H40B 109.8
C34 C40 H40B 109.8
H40A C40 H40B 108.2
N8 C41 C44 105.54(15)
N8 C41 C42 109.35(16)
C44 C41 C42 110.24(17)
N8 C41 C43 112.93(16)
C44 C41 C43 109.00(16)
C42 C41 C43 109.70(17)
C41 C42 H42A 109.5
C41 C42 H42B 109.5
H42A C42 H42B 109.5
C41 C42 H42C 109.5
H42A C42 H42C 109.5
H42B C42 H42C 109.5
C41 C43 H43A 109.5
C41 C43 H43B 109.5
H43A C43 H43B 109.5
C41 C43 H43C 109.5
H43A C43 H43C 109.5
H43B C43 H43C 109.5
C41 C44 H44A 109.5
C41 C44 H44B 109.5
H44A C44 H44B 109.5
C41 C44 H44C 109.5
H44A C44 H44C 109.5
H44B C44 H44C 109.5

loop_
_geom_bond_atom_site_label_1
_geom_bond_atom_site_label_2
_geom_bond_distance
O1 C1 1.417(2)
O1 H10 0.91(3)
O2 C12 1.425(2)
O2 H20 0.92(3)
O3 C23 1.422(2)
O3 H30 0.95(3)
O4 C34 1.417(2)
O4 H40 0.93(3)
N1 C2 1.470(2)
N1 C3 1.481(2)
N1 H1 0.86(3)
N2 C7 1.463(3)
N2 C8 1.492(2)
N2 H2 0.94(3)
N3 C13 1.477(3)
N3 C14 1.486(2)
N3 H3 0.90(2)
N4 C18 1.462(3)
N4 C19 1.484(2)
N4 H4 0.92(3)
N5 C24 1.463(3)
N5 C25 1.484(2)
N5 H5 0.91(2)
N6 C29 1.473(2)
N6 C30 1.479(2)
N6 H6 0.94(2)
N7 C35 1.461(2)
N7 C36 1.485(2)
N7 H7 0.95(2)
N8 C40 1.466(3)
N8 C41 1.486(2)
N8 H8 0.91(3)
C1 C2 1.523(3)
C1 C7 1.530(3)
C1 H1A 1.0000
C2 H2A 0.9900
C2 H2B 0.9900
C3 C6 1.521(3)
C3 C5 1.527(3)
C3 C4 1.541(3)
C4 H4A 0.9800
C4 H4B 0.9800
C4 H4C 0.9800
C5 H5A 0.9800
C5 H5B 0.9800
C5 H5C 0.9800
C6 H6A 0.9800
C6 H6B 0.9800
C6 H6C 0.9800
C7 H7A 0.9900
C7 H7B 0.9900
C8 C9 1.508(3)
C8 C10 1.523(3)
C8 C11 1.533(3)
C9 H9A 0.9800
C9 H9B 0.9800
C9 H9C 0.9800
C10 H10A 0.9800
C10 H10B 0.9800
C10 H10C 0.9800
C11 H11A 0.9800
C11 H11B 0.9800
C11 H11C 0.9800
C12 C13 1.524(3)
C12 C18 1.530(3)
C12 H12 1.0000
C13 H13A 0.9900
C13 H13B 0.9900
C14 C17 1.515(3)
C14 C15 1.526(3)
C14 C16 1.540(3)
C15 H15A 0.9800
C15 H15B 0.9800
C15 H15C 0.9800
C16 H16A 0.9800
C16 H16B 0.9800
C16 H16C 0.9800
C17 H17A 0.9800
C17 H17B 0.9800
C17 H17C 0.9800
C18 H18A 0.9900
C18 H18B 0.9900
C19 C20 1.515(3)
C19 C22 1.525(3)
C19 C21 1.532(3)
C20 H20A 0.9800
C20 H20B 0.9800
C20 H20C 0.9800
C21 H21A 0.9800
C21 H21B 0.9800
C21 H21C 0.9800
C22 H22A 0.9800
C22 H22B 0.9800
C22 H22C 0.9800
C23 C29 1.519(3)
C23 C24 1.529(3)
C23 H23 1.0000
C24 H24A 0.9900
C24 H24B 0.9900
C25 C28 1.516(3)
C25 C27 1.518(3)
C25 C26 1.535(3)
C26 H26A 0.9800
C26 H26B 0.9800
C26 H26C 0.9800
C27 H27A 0.9800
C27 H27B 0.9800
C27 H27C 0.9800
C28 H28A 0.9800
C28 H28B 0.9800
C28 H28C 0.9800
C29 H29A 0.9900
C29 H29B 0.9900
C30 C31 1.523(3)
C30 C33 1.526(3)
C30 C32 1.538(3)
C31 H31A 0.9800
C31 H31B 0.9800
C31 H31C 0.9800
C32 H32A 0.9800
C32 H32B 0.9800
C32 H32C 0.9800
C33 H33A 0.9800
C33 H33B 0.9800
C33 H33C 0.9800
C34 C40 1.529(3)
C34 C35 1.530(3)
C34 H34 1.0000
C35 H35A 0.9900
C35 H35B 0.9900
C36 C39 1.515(3)
C36 C38 1.521(3)
C36 C37 1.533(3)
C37 H37A 0.9800
C37 H37B 0.9800
C37 H37C 0.9800
C38 H38A 0.9800
C38 H38B 0.9800
C38 H38C 0.9800
C39 H39A 0.9800
C39 H39B 0.9800
C39 H39C 0.9800
C40 H40A 0.9900
C40 H40B 0.9900
C41 C44 1.515(3)
C41 C42 1.526(3)
C41 C43 1.537(3)
C42 H42A 0.9800
C42 H42B 0.9800
C42 H42C 0.9800
C43 H43A 0.9800
C43 H43B 0.9800
C43 H43C 0.9800
C44 H44A 0.9800
C44 H44B 0.9800
C44 H44C 0.9800
